data_7232026
loop_
_publ_author_name
'Wang, Wenbo'
'Wang, Ruiying'
'Ge, Yafang'
'Wu, Benlai'

_publ_section_title
;
 Color tuning and white light emission by codoping in isostructural
 homochiral lanthanide metal--organic frameworks
;
_journal_issue 73
_journal_name_full 'RSC Advances'
_journal_page_first 42100
_journal_paper_doi 10.1039/C8RA06793G
_journal_volume 8
_journal_year 2018
_chemical_absolute_configuration r
_chemical_formula_moiety 'C24 H30 Dy2 N2 O16, 2(Cl), 5(H2 O)'
_chemical_formula_sum 'C24 H40 Cl2 Dy2 N2 O21'
_chemical_formula_weight 1088.48
_chemical_name_common 'C24 H40 Cl2 Dy2 N2 O21'
_space_group_crystal_system triclinic
_space_group_IT_number 1
_space_group_name_Hall 'P 1'
_space_group_name_H-M_alt 'P 1'
_symmetry_space_group_name_Hall 'P 1'
_symmetry_space_group_name_H-M 'P 1'
_atom_sites_solution_hydrogens mixed
_audit_creation_method SHELXL-2017/1
_audit_update_record
;
2018-07-01 deposited with the CCDC.
2018-12-13 downloaded from the CCDC.
;
_cell_angle_alpha 105.039(5)
_cell_angle_beta 93.823(4)
_cell_angle_gamma 110.052(4)
_cell_formula_units_Z 1
_cell_length_a 9.6947(4)
_cell_length_b 10.0533(5)
_cell_length_c 11.0032(7)
_cell_measurement_reflns_used 7731
_cell_measurement_temperature 293(2)
_cell_measurement_theta_max 27.9020
_cell_measurement_theta_min 3.8620
_cell_volume 958.48(10)
_computing_structure_refinement 'SHELXL-2017/1 (Sheldrick, 2017)'
_diffrn_ambient_temperature 293(2)
_diffrn_measured_fraction_theta_full 0.998
_diffrn_measured_fraction_theta_max 0.998
_diffrn_measurement_device_type 'Bruker APEX-II CCD'
_diffrn_measurement_method '\f and \w scans'
_diffrn_radiation_type MoK\a
_diffrn_radiation_wavelength 0.71073
_diffrn_reflns_av_R_equivalents 0.0454
_diffrn_reflns_av_unetI/netI 0.0854
_diffrn_reflns_Laue_measured_fraction_full 0.998
_diffrn_reflns_Laue_measured_fraction_max 0.998
_diffrn_reflns_limit_h_max 12
_diffrn_reflns_limit_h_min -12
_diffrn_reflns_limit_k_max 12
_diffrn_reflns_limit_k_min -12
_diffrn_reflns_limit_l_max 13
_diffrn_reflns_limit_l_min -13
_diffrn_reflns_number 15523
_diffrn_reflns_point_group_measured_fraction_full 0.995
_diffrn_reflns_point_group_measured_fraction_max 0.994
_diffrn_reflns_theta_full 25.242
_diffrn_reflns_theta_max 26.370
_diffrn_reflns_theta_min 3.370
_diffrn_source 'fine-focus sealed tube'
_exptl_absorpt_coefficient_mu 4.088
_exptl_absorpt_correction_T_max 0.890
_exptl_absorpt_correction_T_min 0.629
_exptl_absorpt_correction_type multi-scan
_exptl_absorpt_process_details CrysAlisPro
_exptl_crystal_colour colorless
_exptl_crystal_density_diffrn 1.886
_exptl_crystal_description block
_exptl_crystal_F_000 532
_exptl_crystal_size_max 0.19
_exptl_crystal_size_mid 0.10
_exptl_crystal_size_min 0.03
_refine_diff_density_max 1.159
_refine_diff_density_min -0.985
_refine_diff_density_rms 0.156
_refine_ls_abs_structure_details
;
 Flack x determined using 2752 quotients [(I+)-(I-)]/[(I+)+(I-)]
 (Parsons, Flack and Wagner, Acta Cryst. B69 (2013) 249-259).
;
_refine_ls_abs_structure_Flack 0.22(2)
_refine_ls_extinction_method none
_refine_ls_goodness_of_fit_ref 1.051
_refine_ls_hydrogen_treatment mixed
_refine_ls_matrix_type full
_refine_ls_number_parameters 486
_refine_ls_number_reflns 7775
_refine_ls_number_restraints 155
_refine_ls_restrained_S_all 1.043
_refine_ls_R_factor_all 0.0565
_refine_ls_R_factor_gt 0.0467
_refine_ls_shift/su_max 0.014
_refine_ls_shift/su_mean 0.001
_refine_ls_structure_factor_coef Fsqd
_refine_ls_weighting_details 'w=1/[\s^2^(Fo^2^)+(0.0206P)^2^+2.6248P] where P=(Fo^2^+2Fc^2^)/3'
_refine_ls_weighting_scheme calc
_refine_ls_wR_factor_gt 0.0840
_refine_ls_wR_factor_ref 0.0922
_reflns_Friedel_coverage 0.992
_reflns_Friedel_fraction_full 0.992
_reflns_Friedel_fraction_max 0.990
_reflns_number_gt 6702
_reflns_number_total 7775
_reflns_threshold_expression 'I > 2\s(I)'
_cod_data_source_file c8ra06793g2.cif
_cod_data_source_block IV
_cod_original_cell_volume 958.48(9)
_cod_database_code 7232026
_shelx_shelxl_version_number 2017/1
_shelx_space_group_comment
;
The symmetry employed for this shelxl refinement is uniquely defined
by the following loop, which should always be used as a source of
symmetry information in preference to the above space-group names.
They are only intended as comments.
;

loop_
_space_group_symop_operation_xyz
'x, y, z'

loop_
_atom_site_label
_atom_site_type_symbol
_atom_site_fract_x
_atom_site_fract_y
_atom_site_fract_z
_atom_site_U_iso_or_equiv
_atom_site_adp_type
_atom_site_occupancy
_atom_site_site_symmetry_order
_atom_site_calc_flag
_atom_site_refinement_flags_posn
_atom_site_refinement_flags_adp
Dy1 Dy 0.1684(2) 0.4273(2) 0.03850(18) 0.0209(3) Uani 1 1 d . .
Dy2 Dy -0.1679(2) 0.5733(2) -0.03820(18) 0.0206(3) Uani 1 1 d . .
Cl1 Cl 0.5168(14) -0.2248(12) -0.5633(11) 0.056(3) Uani 1 1 d . .
Cl2 Cl 0.4704(14) 0.2220(13) -0.4317(11) 0.062(3) Uani 1 1 d . .
O1 O 0.319(2) 0.313(2) -0.087(2) 0.028(5) Uani 1 1 d . .
O2 O 0.1312(14) 0.1659(14) -0.0210(12) 0.025(3) Uani 1 1 d . U
O3 O 0.0719(18) -0.3623(18) -0.0709(15) 0.022(4) Uani 1 1 d . U
O4 O 0.286(2) -0.402(2) -0.075(2) 0.033(6) Uani 1 1 d . .
O5 O 1.030(2) 0.312(2) -0.176(2) 0.031(5) Uani 1 1 d . .
O6 O 0.814(2) 0.349(2) -0.1979(19) 0.033(5) Uani 1 1 d . U
O7 O 0.415(2) 0.534(2) 0.1565(17) 0.026(5) Uani 1 1 d D U
O8 O 0.162(2) 0.369(2) 0.2419(18) 0.049(7) Uani 1 1 d D .
O9 O -0.284(2) 0.402(2) 0.0674(19) 0.024(5) Uani 1 1 d . U
O10 O -0.080(2) 0.360(2) 0.0533(16) 0.031(5) Uani 1 1 d . U
O11 O -0.1599(14) -0.1800(14) -0.0104(12) 0.026(3) Uani 1 1 d . U
O12 O -0.318(2) -0.307(2) 0.0908(19) 0.025(5) Uani 1 1 d . U
O13 O -0.810(2) -0.342(2) 0.1879(16) 0.018(4) Uani 1 1 d . U
O14 O -1.031(2) -0.319(2) 0.171(2) 0.028(5) Uani 1 1 d . .
O15 O -0.4209(19) 0.468(2) -0.1496(18) 0.038(6) Uani 1 1 d D .
O16 O -0.173(2) 0.623(2) -0.2367(18) 0.048(7) Uani 1 1 d D .
O17 O 0.980(5) 0.670(5) 0.562(4) 0.32(2) Uani 1 1 d . U
O18 O 0.258(3) 0.404(4) 0.648(3) 0.088(8) Uani 1 1 d . .
O19 O 0.4341(13) 0.3755(13) 0.3616(11) 0.048(3) Uani 1 1 d . .
O20 O 0.191(2) 0.546(2) 0.4939(16) 0.113(6) Uani 1 1 d . .
O21 O 0.765(4) 0.629(5) 0.370(4) 0.152(16) Uani 1 1 d . .
N1 N 0.672(3) 0.063(3) -0.333(3) 0.025(6) Uani 1 1 d . .
H1A H 0.626480 -0.012646 -0.406818 0.030 Uiso 1 1 calc R U
H1B H 0.624226 0.127553 -0.325913 0.030 Uiso 1 1 calc R U
N2 N -0.670(3) -0.055(3) 0.328(2) 0.020(5) Uani 1 1 d . U
H2A H -0.626243 0.021850 0.400269 0.024 Uiso 1 1 calc R U
H2B H -0.625178 -0.121946 0.325107 0.024 Uiso 1 1 calc R U
C1 C 0.246(3) 0.187(3) -0.069(3) 0.030(8) Uani 1 1 d D .
C2 C 0.306(3) 0.061(3) -0.114(3) 0.022(7) Uani 1 1 d D .
C3 C 0.225(3) -0.074(3) -0.092(3) 0.027(7) Uani 1 1 d . U
H3 H 0.134013 -0.088058 -0.060057 0.033 Uiso 1 1 calc R U
C4 C 0.282(3) -0.190(3) -0.118(3) 0.020(6) Uani 1 1 d . .
C5 C 0.208(3) -0.331(3) -0.078(3) 0.026(6) Uani 1 1 d . U
C6 C 0.416(3) -0.160(3) -0.164(3) 0.025(7) Uani 1 1 d . .
H6 H 0.453409 -0.237213 -0.184713 0.031 Uiso 1 1 calc R U
C7 C 0.496(3) -0.031(3) -0.182(3) 0.017(6) Uani 1 1 d . U
H7A H 0.449(14) 0.601(8) 0.230(4) 0.025 Uiso 1 1 d D U
H8A H 0.129(4) 0.418(5) 0.302(4) 0.025 Uiso 1 1 d D U
H15A H -0.413(5) 0.423(9) -0.225(3) 0.025 Uiso 1 1 d D U
H16B H -0.129(9) 0.681(4) -0.280(4) 0.025 Uiso 1 1 d D U
H16A H -0.220(9) 0.545(4) -0.299(4) 0.025 Uiso 1 1 d D U
H8B H 0.236(4) 0.367(5) 0.288(5) 0.025 Uiso 1 1 d D U
H7B H 0.474(8) 0.585(8) 0.115(5) 0.025 Uiso 1 1 d D U
H15B H -0.515(3) 0.421(10) -0.154(5) 0.025 Uiso 1 1 d D U
C8 C 0.434(3) 0.084(3) -0.160(3) 0.028(7) Uani 1 1 d . U
H8 H 0.484386 0.174156 -0.177376 0.033 Uiso 1 1 calc R U
C9 C 0.651(3) -0.001(4) -0.222(3) 0.031(8) Uani 1 1 d . .
H9A H 0.728126 0.069509 -0.148144 0.038 Uiso 1 1 calc R U
H9B H 0.668745 -0.094653 -0.245357 0.038 Uiso 1 1 calc R U
C10 C 0.829(3) 0.141(3) -0.345(3) 0.025(6) Uani 1 1 d . .
H10 H 0.883381 0.073077 -0.342724 0.030 Uiso 1 1 calc R U
C11 C 0.895(3) 0.278(3) -0.224(3) 0.026(7) Uani 1 1 d . U
C12 C 0.8382(19) 0.174(2) -0.4683(16) 0.053(5) Uani 1 1 d . .
H12A H 0.813872 0.262395 -0.463051 0.079 Uiso 1 1 calc R U
H12B H 0.767533 0.089663 -0.536814 0.079 Uiso 1 1 calc R U
H12C H 0.939595 0.193459 -0.486559 0.079 Uiso 1 1 calc R U
C13 C -0.207(3) 0.326(3) 0.090(2) 0.014(5) Uani 1 1 d . U
C14 C -0.278(3) 0.187(2) 0.125(3) 0.025(7) Uani 1 1 d D .
C15 C -0.220(2) 0.081(2) 0.102(2) 0.015(5) Uani 1 1 d D U
H15 H -0.122509 0.102094 0.080615 0.018 Uiso 1 1 calc R U
C16 C -0.301(3) -0.061(3) 0.109(3) 0.020(6) Uani 1 1 d . U
C17 C -0.256(3) -0.189(3) 0.065(3) 0.020(6) Uani 1 1 d . U
C18 C -0.445(3) -0.085(3) 0.150(2) 0.014(5) Uani 1 1 d . U
H18 H -0.504181 -0.181481 0.151167 0.017 Uiso 1 1 calc R U
C19 C -0.498(3) 0.025(3) 0.186(3) 0.022(7) Uani 1 1 d . .
C20 C -0.418(3) 0.168(3) 0.165(3) 0.020(6) Uani 1 1 d . U
H20 H -0.457311 0.243791 0.177832 0.024 Uiso 1 1 calc R U
C21 C -0.647(3) 0.000(3) 0.215(3) 0.023(6) Uani 1 1 d . U
H21A H -0.720744 -0.073291 0.139825 0.027 Uiso 1 1 calc R U
H21B H -0.664333 0.094044 0.231500 0.027 Uiso 1 1 calc R U
C22 C -0.835(3) -0.129(3) 0.332(2) 0.027(7) Uani 1 1 d D .
H22 H -0.837316 -0.155770 0.414091 0.032 Uiso 1 1 calc R U
C23 C -0.900(3) -0.280(2) 0.225(3) 0.025(7) Uani 1 1 d D .
C24 C -0.9189(19) -0.0283(19) 0.342(2) 0.056(6) Uani 1 1 d . .
H24A H -0.867337 0.062401 0.413088 0.084 Uiso 1 1 calc R U
H24B H -1.019706 -0.078468 0.356341 0.084 Uiso 1 1 calc R U
H24C H -0.924773 -0.002566 0.262094 0.084 Uiso 1 1 calc R U

loop_
_atom_site_aniso_label
_atom_site_aniso_U_11
_atom_site_aniso_U_22
_atom_site_aniso_U_33
_atom_site_aniso_U_23
_atom_site_aniso_U_13
_atom_site_aniso_U_12
Dy1 0.0171(6) 0.0137(7) 0.0323(7) 0.0066(6) 0.0080(6) 0.0058(5)
Dy2 0.0172(6) 0.0141(7) 0.0317(7) 0.0076(6) 0.0081(6) 0.0060(5)
Cl1 0.077(7) 0.038(5) 0.047(6) 0.000(4) -0.012(5) 0.028(5)
Cl2 0.084(7) 0.053(6) 0.039(5) -0.012(5) -0.022(5) 0.038(6)
O1 0.028(7) 0.014(6) 0.056(10) 0.016(5) 0.028(6) 0.015(5)
O2 0.025(3) 0.024(3) 0.025(3) 0.0069(17) 0.0056(15) 0.0099(17)
O3 0.021(4) 0.022(4) 0.023(4) 0.0061(18) 0.0050(16) 0.008(2)
O4 0.028(7) 0.023(7) 0.070(12) 0.033(7) 0.026(6) 0.019(5)
O5 0.013(10) 0.026(11) 0.045(14) 0.004(10) 0.001(9) 0.002(9)
O6 0.032(5) 0.032(5) 0.034(5) 0.009(2) 0.0056(17) 0.013(2)
O7 0.025(5) 0.025(5) 0.026(5) 0.006(3) 0.005(3) 0.009(3)
O8 0.075(16) 0.037(12) 0.040(14) 0.027(11) 0.010(12) 0.015(11)
O9 0.024(5) 0.024(5) 0.024(5) 0.008(2) 0.0044(17) 0.009(2)
O10 0.030(5) 0.031(5) 0.031(5) 0.009(2) 0.0074(17) 0.011(2)
O11 0.026(3) 0.026(3) 0.027(3) 0.0075(17) 0.0067(15) 0.0105(18)
O12 0.025(5) 0.024(5) 0.025(5) 0.007(2) 0.0046(17) 0.010(2)
O13 0.018(4) 0.018(4) 0.020(4) 0.0040(18) 0.0026(15) 0.0084(19)
O14 0.029(12) 0.032(12) 0.022(11) -0.002(9) 0.009(9) 0.018(10)
O15 0.018(7) 0.036(9) 0.038(9) -0.003(6) 0.002(6) -0.004(5)
O16 0.041(12) 0.066(16) 0.044(15) 0.022(13) 0.027(11) 0.020(11)
O17 0.32(2) 0.32(2) 0.32(2) 0.096(7) 0.055(5) 0.118(8)
O18 0.092(17) 0.15(2) 0.063(15) 0.043(14) 0.019(12) 0.089(16)
O19 0.062(8) 0.058(8) 0.042(7) 0.026(6) 0.011(6) 0.036(6)
O20 0.165(19) 0.123(15) 0.061(12) 0.022(11) 0.034(12) 0.067(14)
O21 0.12(3) 0.26(4) 0.09(2) 0.07(3) 0.06(2) 0.07(2)
N1 0.020(8) 0.018(8) 0.034(10) 0.003(6) 0.010(6) 0.005(5)
N2 0.020(5) 0.020(5) 0.020(5) 0.006(2) 0.0037(17) 0.007(2)
C1 0.028(11) 0.013(8) 0.048(13) 0.008(7) 0.003(8) 0.008(7)
C2 0.025(10) 0.012(8) 0.032(11) 0.007(7) 0.003(7) 0.010(6)
C3 0.027(7) 0.027(7) 0.028(7) 0.007(3) 0.0059(19) 0.010(3)
C4 0.023(14) 0.015(13) 0.020(14) -0.001(11) 0.001(11) 0.011(11)
C5 0.026(6) 0.026(7) 0.026(7) 0.008(2) 0.0052(18) 0.009(3)
C6 0.028(10) 0.014(9) 0.046(13) 0.013(7) 0.016(8) 0.016(7)
C7 0.017(6) 0.017(6) 0.017(6) 0.005(2) 0.0029(18) 0.006(3)
C8 0.028(7) 0.027(7) 0.028(7) 0.009(2) 0.0049(19) 0.010(3)
C9 0.023(10) 0.027(10) 0.051(14) 0.021(9) 0.020(8) 0.009(7)
C10 0.016(12) 0.010(10) 0.041(14) 0.001(10) 0.010(10) -0.001(9)
C11 0.026(7) 0.026(7) 0.026(7) 0.008(3) 0.0046(19) 0.010(3)
C12 0.041(10) 0.057(11) 0.031(10) 0.005(9) 0.018(8) -0.012(9)
C13 0.014(5) 0.014(5) 0.014(5) 0.004(2) 0.0034(17) 0.005(2)
C14 0.021(14) 0.019(14) 0.035(17) 0.017(13) 0.009(12) 0.001(11)
C15 0.014(6) 0.015(6) 0.015(6) 0.003(2) 0.0040(17) 0.006(2)
C16 0.020(7) 0.020(7) 0.020(7) 0.006(2) 0.0035(18) 0.008(3)
C17 0.019(6) 0.020(6) 0.020(6) 0.006(2) 0.0033(18) 0.007(3)
C18 0.015(5) 0.013(5) 0.015(5) 0.005(2) 0.0025(17) 0.005(2)
C19 0.021(9) 0.015(9) 0.032(11) 0.009(7) 0.011(7) 0.007(6)
C20 0.020(6) 0.020(6) 0.020(6) 0.006(2) 0.0036(18) 0.007(3)
C21 0.023(7) 0.023(7) 0.023(7) 0.007(2) 0.0035(18) 0.009(3)
C22 0.021(13) 0.041(16) 0.022(12) 0.017(11) 0.010(9) 0.010(11)
C23 0.028(11) 0.012(8) 0.043(13) 0.013(7) 0.017(8) 0.011(7)
C24 0.036(10) 0.044(10) 0.085(16) -0.004(10) 0.027(10) 0.025(8)

loop_
_atom_type_symbol
_atom_type_description
_atom_type_scat_dispersion_real
_atom_type_scat_dispersion_imag
_atom_type_scat_source
C C 0.0033 0.0016 'International Tables Vol C Tables 4.2.6.8 and 6.1.1.4'
H H 0.0000 0.0000 'International Tables Vol C Tables 4.2.6.8 and 6.1.1.4'
Cl Cl 0.1484 0.1585 'International Tables Vol C Tables 4.2.6.8 and 6.1.1.4'
Dy Dy -0.1892 4.4098 'International Tables Vol C Tables 4.2.6.8 and 6.1.1.4'
N N 0.0061 0.0033 'International Tables Vol C Tables 4.2.6.8 and 6.1.1.4'
O O 0.0106 0.0060 'International Tables Vol C Tables 4.2.6.8 and 6.1.1.4'

loop_
_geom_angle_atom_site_label_1
_geom_angle_atom_site_label_2
_geom_angle_atom_site_label_3
_geom_angle
_geom_angle_site_symmetry_1
_geom_angle_site_symmetry_3
O10 Dy1 O7 144.9(6) . .
O10 Dy1 O4 122.1(7) . 1_565
O7 Dy1 O4 79.9(7) . 1_565
O10 Dy1 O13 83.6(6) . 1_665
O7 Dy1 O13 73.4(6) . 1_665
O4 Dy1 O13 79.5(7) 1_565 1_665
O10 Dy1 O5 72.8(7) . 1_455
O7 Dy1 O5 142.3(7) . 1_455
O4 Dy1 O5 75.8(8) 1_565 1_455
O13 Dy1 O5 128.5(7) 1_665 1_455
O10 Dy1 O2 88.1(5) . .
O7 Dy1 O2 100.5(5) . .
O4 Dy1 O2 125.8(6) 1_565 .
O13 Dy1 O2 153.2(5) 1_665 .
O5 Dy1 O2 72.2(6) 1_455 .
O10 Dy1 O1 135.6(7) . .
O7 Dy1 O1 72.6(7) . .
O4 Dy1 O1 75.5(7) 1_565 .
O13 Dy1 O1 140.6(6) 1_665 .
O5 Dy1 O1 73.5(7) 1_455 .
O2 Dy1 O1 54.2(5) . .
O10 Dy1 O8 77.9(7) . .
O7 Dy1 O8 71.5(7) . .
O4 Dy1 O8 147.3(7) 1_565 .
O13 Dy1 O8 77.4(6) 1_665 .
O5 Dy1 O8 136.8(7) 1_455 .
O2 Dy1 O8 76.0(6) . .
O1 Dy1 O8 109.6(7) . .
O10 Dy1 C5 100.4(7) . 1_565
O7 Dy1 C5 94.5(7) . 1_565
O4 Dy1 C5 23.1(8) 1_565 1_565
O13 Dy1 C5 66.6(7) 1_665 1_565
O5 Dy1 C5 73.4(8) 1_455 1_565
O2 Dy1 C5 140.1(6) . 1_565
O1 Dy1 C5 96.9(7) . 1_565
O8 Dy1 C5 143.8(7) . 1_565
O3 Dy2 O9 125.7(7) 1_565 .
O3 Dy2 O14 77.2(7) 1_565 1_665
O9 Dy2 O14 76.5(7) . 1_665
O3 Dy2 O16 75.3(7) 1_565 .
O9 Dy2 O16 143.9(7) . .
O14 Dy2 O16 139.6(7) 1_665 .
O3 Dy2 O11 92.0(5) 1_565 1_565
O9 Dy2 O11 129.9(6) . 1_565
O14 Dy2 O11 82.5(6) 1_665 1_565
O16 Dy2 O11 69.5(6) . 1_565
O3 Dy2 O15 142.3(6) 1_565 .
O9 Dy2 O15 77.9(7) . .
O14 Dy2 O15 140.4(7) 1_665 .
O16 Dy2 O15 70.8(7) . .
O11 Dy2 O15 91.4(6) 1_565 .
O3 Dy2 O6 80.1(7) 1_565 1_455
O9 Dy2 O6 81.5(7) . 1_455
O14 Dy2 O6 129.5(7) 1_665 1_455
O16 Dy2 O6 73.5(7) . 1_455
O11 Dy2 O6 142.9(5) 1_565 1_455
O15 Dy2 O6 74.9(7) . 1_455
O3 Dy2 O12 137.2(6) 1_565 1_565
O9 Dy2 O12 76.8(7) . 1_565
O14 Dy2 O12 73.9(7) 1_665 1_565
O16 Dy2 O12 108.6(7) . 1_565
O11 Dy2 O12 53.7(6) 1_565 1_565
O15 Dy2 O12 71.2(7) . 1_565
O6 Dy2 O12 142.7(7) 1_455 1_565
O3 Dy2 C17 115.4(7) 1_565 1_565
O9 Dy2 C17 102.9(8) . 1_565
O14 Dy2 C17 76.0(8) 1_665 1_565
O16 Dy2 C17 89.7(8) . 1_565
O11 Dy2 C17 27.2(6) 1_565 1_565
O15 Dy2 C17 80.9(7) . 1_565
O6 Dy2 C17 153.9(7) 1_455 1_565
O12 Dy2 C17 26.5(7) 1_565 1_565
C1 O1 Dy1 90.4(14) . .
C1 O2 Dy1 92.6(12) . .
C5 O3 Dy2 173.6(17) . 1_545
C5 O4 Dy1 105.4(19) . 1_545
C11 O5 Dy1 133(2) . 1_655
C11 O6 Dy2 135.6(18) . 1_655
Dy1 O7 H7A 128(9) . .
Dy1 O7 H7B 109(5) . .
H7A O7 H7B 96(8) . .
Dy1 O8 H8A 119(5) . .
Dy1 O8 H8B 126(4) . .
H8A O8 H8B 98.2(2) . .
C13 O9 Dy2 113.3(17) . .
C13 O10 Dy1 166.0(16) . .
C17 O11 Dy2 94.6(12) . 1_545
C17 O12 Dy2 91.4(15) . 1_545
C23 O13 Dy1 135.4(15) . 1_445
C23 O14 Dy2 137(2) . 1_445
Dy2 O15 H15A 103(3) . .
Dy2 O15 H15B 151(5) . .
H15A O15 H15B 98.2(2) . .
Dy2 O16 H16B 146(4) . .
Dy2 O16 H16A 112(4) . .
H16B O16 H16A 98.2(2) . .
C10 N1 C9 116(2) . .
C10 N1 H1A 108.3 . .
C9 N1 H1A 108.3 . .
C10 N1 H1B 108.3 . .
C9 N1 H1B 108.3 . .
H1A N1 H1B 107.4 . .
C21 N2 C22 112(2) . .
C21 N2 H2A 109.2 . .
C22 N2 H2A 109.2 . .
C21 N2 H2B 109.2 . .
C22 N2 H2B 109.2 . .
H2A N2 H2B 107.9 . .
O2 C1 O1 121.7(19) . .
O2 C1 C2 121(2) . .
O1 C1 C2 117(2) . .
C8 C2 C3 122(2) . .
C8 C2 C1 122(3) . .
C3 C2 C1 115(2) . .
C2 C3 C4 119(2) . .
C2 C3 H3 120.7 . .
C4 C3 H3 120.7 . .
C6 C4 C3 117(3) . .
C6 C4 C5 123(2) . .
C3 C4 C5 120(2) . .
O4 C5 O3 131(3) . .
O4 C5 C4 114(2) . .
O3 C5 C4 115(2) . .
O4 C5 Dy1 51.4(15) . 1_545
O3 C5 Dy1 82.2(15) . 1_545
C4 C5 Dy1 160.9(18) . 1_545
C7 C6 C4 125(3) . .
C7 C6 H6 117.3 . .
C4 C6 H6 117.3 . .
C6 C7 C8 118(3) . .
C6 C7 C9 123(3) . .
C8 C7 C9 120(3) . .
C2 C8 C7 119(3) . .
C2 C8 H8 120.3 . .
C7 C8 H8 120.3 . .
N1 C9 C7 115(2) . .
N1 C9 H9A 108.5 . .
C7 C9 H9A 108.5 . .
N1 C9 H9B 108.5 . .
C7 C9 H9B 108.5 . .
H9A C9 H9B 107.5 . .
C12 C10 N1 112(2) . .
C12 C10 C11 115(2) . .
N1 C10 C11 106(2) . .
C12 C10 H10 107.9 . .
N1 C10 H10 107.9 . .
C11 C10 H10 107.9 . .
O6 C11 O5 129(2) . .
O6 C11 C10 114(2) . .
O5 C11 C10 116(3) . .
C10 C12 H12A 109.5 . .
C10 C12 H12B 109.5 . .
H12A C12 H12B 109.5 . .
C10 C12 H12C 109.5 . .
H12A C12 H12C 109.5 . .
H12B C12 H12C 109.5 . .
O10 C13 O9 115(2) . .
O10 C13 C14 123(2) . .
O9 C13 C14 121(2) . .
C15 C14 C20 123(2) . .
C15 C14 C13 121(2) . .
C20 C14 C13 116(2) . .
C14 C15 C16 121(2) . .
C14 C15 H15 119.7 . .
C16 C15 H15 119.7 . .
C15 C16 C18 117(2) . .
C15 C16 C17 123(2) . .
C18 C16 C17 119(2) . .
O12 C17 O11 120(2) . .
O12 C17 C16 122(3) . .
O11 C17 C16 118(2) . .
O12 C17 Dy2 62.1(13) . 1_545
O11 C17 Dy2 58.2(10) . 1_545
C16 C17 Dy2 175(2) . 1_545
C19 C18 C16 123(2) . .
C19 C18 H18 118.6 . .
C16 C18 H18 118.6 . .
C18 C19 C21 123(3) . .
C18 C19 C20 118(3) . .
C21 C19 C20 117(3) . .
C14 C20 C19 117(3) . .
C14 C20 H20 121.6 . .
C19 C20 H20 121.6 . .
C19 C21 N2 112(2) . .
C19 C21 H21A 109.1 . .
N2 C21 H21A 109.1 . .
C19 C21 H21B 109.1 . .
N2 C21 H21B 109.1 . .
H21A C21 H21B 107.9 . .
C24 C22 N2 114(2) . .
C24 C22 C23 117(2) . .
N2 C22 C23 109(2) . .
C24 C22 H22 105.5 . .
N2 C22 H22 105.5 . .
C23 C22 H22 105.5 . .
O14 C23 O13 125(2) . .
O14 C23 C22 117(2) . .
O13 C23 C22 117(2) . .
C22 C24 H24A 109.5 . .
C22 C24 H24B 109.5 . .
H24A C24 H24B 109.5 . .
C22 C24 H24C 109.5 . .
H24A C24 H24C 109.5 . .
H24B C24 H24C 109.5 . .

loop_
_geom_bond_atom_site_label_1
_geom_bond_atom_site_label_2
_geom_bond_distance
_geom_bond_site_symmetry_2
Dy1 O10 2.298(18) .
Dy1 O7 2.381(18) .
Dy1 O4 2.40(2) 1_565
Dy1 O13 2.399(18) 1_665
Dy1 O5 2.41(2) 1_455
Dy1 O2 2.428(12) .
Dy1 O1 2.44(2) .
Dy1 O8 2.455(19) .
Dy1 C5 2.96(3) 1_565
Dy2 O3 2.270(17) 1_565
Dy2 O9 2.34(2) .
Dy2 O14 2.36(2) 1_665
Dy2 O16 2.37(2) .
Dy2 O11 2.392(12) 1_565
Dy2 O15 2.406(18) .
Dy2 O6 2.41(2) 1_455
Dy2 O12 2.48(2) 1_565
Dy2 C17 2.80(2) 1_565
O1 C1 1.30(3) .
O2 C1 1.24(3) .
O3 C5 1.26(3) .
O4 C5 1.21(3) .
O5 C11 1.27(4) .
O6 C11 1.24(4) .
O7 H7A 0.8600(16) .
O7 H7B 0.8600(15) .
O8 H8A 0.8600(15) .
O8 H8B 0.8600(15) .
O9 C13 1.29(3) .
O10 C13 1.28(3) .
O11 C17 1.29(3) .
O12 C17 1.25(3) .
O13 C23 1.27(3) .
O14 C23 1.25(4) .
O15 H15A 0.8600(16) .
O15 H15B 0.8600(15) .
O16 H16B 0.8600(15) .
O16 H16A 0.8600(15) .
N1 C10 1.48(4) .
N1 C9 1.51(4) .
N1 H1A 0.9100 .
N1 H1B 0.9100 .
N2 C21 1.49(4) .
N2 C22 1.52(4) .
N2 H2A 0.9100 .
N2 H2B 0.9100 .
C1 C2 1.5500(15) .
C2 C8 1.34(4) .
C2 C3 1.41(4) .
C3 C4 1.426(19) .
C3 H3 0.9500 .
C4 C6 1.39(4) .
C4 C5 1.55(4) .
C6 C7 1.33(4) .
C6 H6 0.9500 .
C7 C8 1.45(4) .
C7 C9 1.55(4) .
C8 H8 0.9500 .
C9 H9A 0.9900 .
C9 H9B 0.9900 .
C10 C12 1.48(3) .
C10 C11 1.56(2) .
C10 H10 1.0000 .
C12 H12A 0.9800 .
C12 H12B 0.9800 .
C12 H12C 0.9800 .
C13 C14 1.49(3) .
C14 C15 1.3501(15) .
C14 C20 1.42(4) .
C15 C16 1.40(3) .
C15 H15 0.9500 .
C16 C18 1.45(3) .
C16 C17 1.469(19) .
C18 C19 1.35(4) .
C18 H18 0.9500 .
C19 C21 1.45(4) .
C19 C20 1.46(4) .
C20 H20 0.9500 .
C21 H21A 0.9900 .
C21 H21B 0.9900 .
C22 C24 1.50(3) .
C22 C23 1.5500(15) .
C22 H22 1.0000 .
C24 H24A 0.9800 .
C24 H24B 0.9800 .
C24 H24C 0.9800 .

loop_
_geom_torsion_atom_site_label_1
_geom_torsion_atom_site_label_2
_geom_torsion_atom_site_label_3
_geom_torsion_atom_site_label_4
_geom_torsion
_geom_torsion_site_symmetry_1
_geom_torsion_site_symmetry_4
Dy1 O2 C1 O1 -11(3) . .
Dy1 O2 C1 C2 172(3) . .
Dy1 O1 C1 O2 10(3) . .
Dy1 O1 C1 C2 -172(2) . .
O2 C1 C2 C8 -176(3) . .
O1 C1 C2 C8 6(4) . .
O2 C1 C2 C3 -3(4) . .
O1 C1 C2 C3 180(2) . .
C8 C2 C3 C4 0(4) . .
C1 C2 C3 C4 -173(3) . .
C2 C3 C4 C6 0(4) . .
C2 C3 C4 C5 172(2) . .
Dy1 O4 C5 O3 -24(4) 1_545 .
Dy1 O4 C5 C4 165.9(18) 1_545 .
C6 C4 C5 O4 10(4) . .
C3 C4 C5 O4 -162(3) . .
C6 C4 C5 O3 -162(3) . .
C3 C4 C5 O3 26(4) . .
C6 C4 C5 Dy1 45(7) . 1_545
C3 C4 C5 Dy1 -126(5) . 1_545
C3 C4 C6 C7 2(4) . .
C5 C4 C6 C7 -169(3) . .
C4 C6 C7 C8 -5(5) . .
C4 C6 C7 C9 175(3) . .
C3 C2 C8 C7 -3(4) . .
C1 C2 C8 C7 170(3) . .
C6 C7 C8 C2 5(4) . .
C9 C7 C8 C2 -174(3) . .
C10 N1 C9 C7 160(2) . .
C6 C7 C9 N1 131(3) . .
C8 C7 C9 N1 -50(4) . .
C9 N1 C10 C12 170(2) . .
C9 N1 C10 C11 -64(3) . .
Dy2 O6 C11 O5 -7(5) 1_655 .
Dy2 O6 C11 C10 -177.0(17) 1_655 .
Dy1 O5 C11 O6 41(5) 1_655 .
Dy1 O5 C11 C10 -150(2) 1_655 .
C12 C10 C11 O6 78(3) . .
N1 C10 C11 O6 -46(3) . .
C12 C10 C11 O5 -93(3) . .
N1 C10 C11 O5 143(3) . .
Dy1 O10 C13 O9 126(6) . .
Dy1 O10 C13 C14 -69(8) . .
Dy2 O9 C13 O10 1(3) . .
Dy2 O9 C13 C14 -163.9(19) . .
O10 C13 C14 C15 -9(4) . .
O9 C13 C14 C15 155(3) . .
O10 C13 C14 C20 179(2) . .
O9 C13 C14 C20 -17(4) . .
C20 C14 C15 C16 4(4) . .
C13 C14 C15 C16 -167(2) . .
C14 C15 C16 C18 -4(4) . .
C14 C15 C16 C17 169(3) . .
Dy2 O12 C17 O11 3(2) 1_545 .
Dy2 O12 C17 C16 177(2) 1_545 .
Dy2 O11 C17 O12 -3(3) 1_545 .
Dy2 O11 C17 C16 -177(2) 1_545 .
C15 C16 C17 O12 169(2) . .
C18 C16 C17 O12 -18(4) . .
C15 C16 C17 O11 -17(4) . .
C18 C16 C17 O11 156(2) . .
C15 C16 C18 C19 -3(4) . .
C17 C16 C18 C19 -177(3) . .
C16 C18 C19 C21 174(3) . .
C16 C18 C19 C20 9(4) . .
C15 C14 C20 C19 2(4) . .
C13 C14 C20 C19 173(2) . .
C18 C19 C20 C14 -8(4) . .
C21 C19 C20 C14 -174(3) . .
C18 C19 C21 N2 64(4) . .
C20 C19 C21 N2 -131(3) . .
C22 N2 C21 C19 -161(2) . .
C21 N2 C22 C24 -61(3) . .
C21 N2 C22 C23 71(3) . .
Dy2 O14 C23 O13 -33(5) 1_445 .
Dy2 O14 C23 C22 138(2) 1_445 .
Dy1 O13 C23 O14 -13(5) 1_445 .
Dy1 O13 C23 C22 176.7(17) 1_445 .
C24 C22 C23 O14 -14(4) . .
N2 C22 C23 O14 -145(3) . .
C24 C22 C23 O13 157(2) . .
N2 C22 C23 O13 27(4) . .
